data_7237548
loop_
_publ_author_name
'Weiherm\"uller, Johannes'
'Schlamp, Stephan'
'Milius, Wolfgang'
'Puchtler, Florian'
'Breu, Josef'
'Ramming, Philipp'
'H\"uttner, Sven'
'Agarwal, Seema'
'G\"obel, Christoph'
'Hund, Markus'
'Papastavrou, Georg'
'Weber, Birgit'

_publ_section_title
;
 Amphiphilic iron(ii) spin crossover coordination polymers: crystal
 structures and phase transition properties
;
_journal_issue 5
_journal_name_full 'Journal of Materials Chemistry C'
_journal_page_first 1151
_journal_paper_doi 10.1039/C8TC05580G
_journal_volume 7
_journal_year 2019
_chemical_formula_moiety '(C74 H114 Fe N4 O8),(C7 H8)'
_chemical_formula_sum 'C81 H122 Fe N4 O8'
_chemical_formula_weight 1335.73
_chemical_name_common '[FeL(C22)bpey]n'
_space_group_crystal_system triclinic
_space_group_IT_number 2
_space_group_name_Hall '-P 1'
_space_group_name_H-M_alt 'P -1'
_atom_sites_solution_hydrogens geom
_atom_sites_solution_primary direct
_atom_sites_solution_secondary difmap
_audit_creation_method SHELXL-2016/4
_cell_angle_alpha 85.974(6)
_cell_angle_beta 85.177(6)
_cell_angle_gamma 73.555(6)
_cell_formula_units_Z 2
_cell_length_a 8.9330(6)
_cell_length_b 13.1250(10)
_cell_length_c 35.302(3)
_cell_measurement_reflns_used 16568
_cell_measurement_temperature 133(2)
_cell_measurement_theta_max 28.49
_cell_measurement_theta_min 1.70
_cell_volume 3951.0(5)
_computing_cell_refinement X-AREA-STOE
_computing_data_collection X-AREA-STOE
_computing_data_reduction X-AREA-STOE
_computing_molecular_graphics ORTEP-III
_computing_publication_material PLATON
_computing_structure_refinement 'SHELXL-2016/4 (Sheldrick, 2016)'
_computing_structure_solution SIR2014
_diffrn_ambient_temperature 133(2)
_diffrn_detector_area_resol_mean 9
_diffrn_measured_fraction_theta_full 0.954
_diffrn_measured_fraction_theta_max 0.870
_diffrn_measurement_device_type STOE-STADIVARI
_diffrn_measurement_method omega-scan
_diffrn_radiation_type MoK\a
_diffrn_radiation_wavelength 0.71069
_diffrn_reflns_av_R_equivalents 0.2176
_diffrn_reflns_av_unetI/netI 0.1820
_diffrn_reflns_Laue_measured_fraction_full 0.954
_diffrn_reflns_Laue_measured_fraction_max 0.870
_diffrn_reflns_limit_h_max 5
_diffrn_reflns_limit_h_min -12
_diffrn_reflns_limit_k_max 16
_diffrn_reflns_limit_k_min -17
_diffrn_reflns_limit_l_max 47
_diffrn_reflns_limit_l_min -45
_diffrn_reflns_number 36530
_diffrn_reflns_point_group_measured_fraction_full 0.954
_diffrn_reflns_point_group_measured_fraction_max 0.870
_diffrn_reflns_theta_full 25.240
_diffrn_reflns_theta_max 28.581
_diffrn_reflns_theta_min 1.159
_diffrn_source 'fine-focus sealed tube'
_exptl_absorpt_coefficient_mu 0.240
_exptl_absorpt_correction_type none
_exptl_crystal_colour blue
_exptl_crystal_density_diffrn 1.045
_exptl_crystal_density_method 'not measured'
_exptl_crystal_description platelet
_exptl_crystal_F_000 1352
_exptl_crystal_size_max 0.204
_exptl_crystal_size_mid 0.119
_exptl_crystal_size_min 0.115
_refine_diff_density_max 2.177
_refine_diff_density_min -1.179
_refine_diff_density_rms 0.212
_refine_ls_extinction_method none
_refine_ls_goodness_of_fit_ref 1.283
_refine_ls_hydrogen_treatment constr
_refine_ls_matrix_type full
_refine_ls_number_parameters 847
_refine_ls_number_reflns 17564
_refine_ls_number_restraints 0
_refine_ls_restrained_S_all 1.283
_refine_ls_R_factor_all 0.2631
_refine_ls_R_factor_gt 0.1706
_refine_ls_shift/su_max 0.000
_refine_ls_shift/su_mean 0.000
_refine_ls_structure_factor_coef Fsqd
_refine_ls_weighting_details 'w=1/[\s^2^(Fo^2^)+(0.2000P)^2^] where P=(Fo^2^+2Fc^2^)/3'
_refine_ls_weighting_scheme calc
_refine_ls_wR_factor_gt 0.3967
_refine_ls_wR_factor_ref 0.4733
_reflns_Friedel_coverage 0.000
_reflns_number_gt 7641
_reflns_number_total 17564
_reflns_threshold_expression 'I > 2\s(I)'
_cod_data_source_file c8tc05580g4.cif
_cod_data_source_block kd016
_cod_database_code 7237548
_shelx_shelxl_version_number 2016/4
_shelx_space_group_comment
;
The symmetry employed for this shelxl refinement is uniquely defined
by the following loop, which should always be used as a source of
symmetry information in preference to the above space-group names.
They are only intended as comments.
;

loop_
_space_group_symop_operation_xyz
'x, y, z'
'-x, -y, -z'

loop_
_atom_site_label
_atom_site_type_symbol
_atom_site_fract_x
_atom_site_fract_y
_atom_site_fract_z
_atom_site_U_iso_or_equiv
_atom_site_adp_type
_atom_site_occupancy
_atom_site_site_symmetry_order
_atom_site_calc_flag
_atom_site_refinement_flags_posn
_atom_site_refinement_flags_adp
FE1 Fe 0.51724(10) 0.05446(8) 0.11241(3) 0.0429(3) Uani 1 1 d . .
C65 C 0.0403(9) 0.5040(7) 0.1078(3) 0.059(2) Uani 1 1 d . .
O8 O 0.9504(6) 0.1772(4) 0.22983(15) 0.0533(13) Uani 1 1 d . .
O7 O 0.7515(6) 0.0997(4) 0.27589(14) 0.0535(13) Uani 1 1 d . .
O1 O 0.3444(5) -0.0007(4) 0.10541(13) 0.0461(12) Uani 1 1 d . .
O2 O 0.5426(5) 0.0656(4) 0.05768(13) 0.0465(12) Uani 1 1 d . .
N2 N 0.6872(6) 0.1086(4) 0.12032(15) 0.0405(13) Uani 1 1 d . .
N1 N 0.4936(6) 0.0435(5) 0.16604(16) 0.0424(13) Uani 1 1 d . .
O4 O 0.1877(6) -0.0588(5) 0.23329(15) 0.0597(15) Uani 1 1 d . .
C4 C 0.6020(7) 0.0777(5) 0.1848(2) 0.0429(16) Uani 1 1 d . .
C15 C 0.1735(9) -0.0780(6) 0.1970(2) 0.0505(18) Uani 1 1 d . .
N3 N 0.6555(6) -0.0936(5) 0.11206(16) 0.0437(13) Uani 1 1 d . .
O6 O 0.9085(7) 0.1348(6) -0.00693(17) 0.0757(19) Uani 1 1 d . .
C63 C 0.8449(8) -0.3039(6) 0.1099(2) 0.0488(18) Uani 1 1 d . .
C10 C 0.7815(7) 0.1352(6) 0.0924(2) 0.0469(17) Uani 1 1 d . .
H10 H 0.863246 0.161695 0.099403 0.056 Uiso 1 1 calc R U
C70 C 0.7213(8) -0.2656(6) 0.0852(2) 0.0493(18) Uani 1 1 d . .
H70 H 0.700624 -0.310490 0.067506 0.059 Uiso 1 1 calc R U
C1 C 0.2555(8) -0.0339(6) 0.1308(2) 0.0480(17) Uani 1 1 d . .
C66 C 0.1514(8) 0.4024(6) 0.1086(2) 0.0484(17) Uani 1 1 d . .
C51 C 0.5667(9) 0.7543(6) 0.4661(2) 0.0539(19) Uani 1 1 d . .
H51A H 0.532359 0.693452 0.478118 0.065 Uiso 1 1 calc R U
H51B H 0.657201 0.759495 0.479478 0.065 Uiso 1 1 calc R U
C9 C 0.7104(7) 0.1158(6) 0.1591(2) 0.0456(17) Uani 1 1 d . .
C5 C 0.6161(8) 0.0791(6) 0.2233(2) 0.0508(18) Uani 1 1 d . .
H5 H 0.542717 0.056608 0.240498 0.061 Uiso 1 1 calc R U
C17 C 0.8982(9) 0.1553(7) 0.0301(2) 0.0538(19) Uani 1 1 d . .
C19 C 0.7114(8) 0.1948(6) 0.2967(2) 0.0481(17) Uani 1 1 d . .
H19A H 0.596674 0.220244 0.302127 0.058 Uiso 1 1 calc R U
H19B H 0.746487 0.251579 0.281807 0.058 Uiso 1 1 calc R U
C11 C 0.7693(8) 0.1273(6) 0.0538(2) 0.0484(17) Uani 1 1 d . .
C50 C 0.6185(9) 0.7329(6) 0.4245(2) 0.0545(19) Uani 1 1 d . .
H50A H 0.654009 0.793253 0.412480 0.065 Uiso 1 1 calc R U
H50B H 0.528017 0.728074 0.411011 0.065 Uiso 1 1 calc R U
C8 C 0.8252(8) 0.1519(6) 0.1739(2) 0.0474(17) Uani 1 1 d . .
H8 H 0.894660 0.179039 0.156992 0.057 Uiso 1 1 calc R U
C24 C 0.4078(8) 0.4128(6) 0.4274(2) 0.0490(17) Uani 1 1 d . .
H24A H 0.323438 0.422581 0.409872 0.059 Uiso 1 1 calc R U
H24B H 0.404365 0.351743 0.445258 0.059 Uiso 1 1 calc R U
N4 N 0.3693(6) 0.1994(5) 0.11064(17) 0.0472(15) Uani 1 1 d . .
C54 C 0.2523(8) 0.9813(6) 0.5189(2) 0.0509(18) Uani 1 1 d . .
H54A H 0.285812 1.041790 0.506322 0.061 Uiso 1 1 calc R U
H54B H 0.160726 0.975755 0.506076 0.061 Uiso 1 1 calc R U
C69 C 0.6312(8) -0.1604(6) 0.0875(2) 0.0449(16) Uani 1 1 d . .
H69 H 0.548581 -0.134404 0.071046 0.054 Uiso 1 1 calc R U
C12 C 0.6489(9) 0.0968(6) 0.0371(2) 0.0505(18) Uani 1 1 d . .
C49 C 0.7520(9) 0.6292(7) 0.4199(2) 0.056(2) Uani 1 1 d . .
H49A H 0.716276 0.569382 0.432367 0.068 Uiso 1 1 calc R U
H49B H 0.842091 0.634656 0.433372 0.068 Uiso 1 1 calc R U
C52 C 0.4341(8) 0.8558(6) 0.4711(2) 0.055(2) Uani 1 1 d . .
H52A H 0.342711 0.849613 0.458368 0.066 Uiso 1 1 calc R U
H52B H 0.467460 0.916224 0.458360 0.066 Uiso 1 1 calc R U
C56 C 0.0679(9) 1.1080(6) 0.5651(2) 0.0508(18) Uani 1 1 d . .
H56A H 0.100995 1.168036 0.552005 0.061 Uiso 1 1 calc R U
H56B H -0.023525 1.101160 0.552550 0.061 Uiso 1 1 calc R U
C48 C 0.8069(9) 0.6037(6) 0.3784(2) 0.0531(19) Uani 1 1 d . .
H48A H 0.718082 0.596100 0.364933 0.064 Uiso 1 1 calc R U
H48B H 0.841516 0.663628 0.365652 0.064 Uiso 1 1 calc R U
C46 C 1.0007(9) 0.4715(6) 0.3349(2) 0.0531(18) Uani 1 1 d . .
H46A H 0.913646 0.463012 0.320974 0.064 Uiso 1 1 calc R U
H46B H 1.038405 0.529545 0.321620 0.064 Uiso 1 1 calc R U
C6 C 0.7318(8) 0.1115(6) 0.23791(19) 0.0464(17) Uani 1 1 d . .
C7 C 0.8396(9) 0.1489(6) 0.2122(2) 0.0507(18) Uani 1 1 d . .
C59 C -0.1708(8) 1.2619(6) 0.6513(2) 0.0542(19) Uani 1 1 d . .
H59A H -0.080498 1.269042 0.664326 0.065 Uiso 1 1 calc R U
H59B H -0.204177 1.201700 0.664210 0.065 Uiso 1 1 calc R U
C3 C 0.3905(8) 0.0004(6) 0.1856(2) 0.0493(18) Uani 1 1 d . .
H3 H 0.394320 -0.006152 0.212455 0.059 Uiso 1 1 calc R U
C26 C 0.2221(9) 0.5374(6) 0.4728(2) 0.0537(19) Uani 1 1 d . .
H26A H 0.219537 0.476803 0.490957 0.064 Uiso 1 1 calc R U
H26B H 0.137054 0.546358 0.455510 0.064 Uiso 1 1 calc R U
C30 C -0.1478(8) 0.7916(6) 0.5648(2) 0.0512(18) Uani 1 1 d . .
H30A H -0.154188 0.728622 0.581366 0.061 Uiso 1 1 calc R U
H30B H -0.234186 0.807444 0.547589 0.061 Uiso 1 1 calc R U
C22 C 0.5947(8) 0.2891(6) 0.3798(2) 0.0505(18) Uani 1 1 d . .
H22A H 0.584938 0.226872 0.396335 0.061 Uiso 1 1 calc R U
H22B H 0.514023 0.303530 0.361022 0.061 Uiso 1 1 calc R U
O5 O 0.9885(8) 0.1945(6) 0.04239(18) 0.080(2) Uani 1 1 d . .
C35 C -0.5242(9) 1.1278(7) 0.6876(3) 0.061(2) Uani 1 1 d . .
H35A H -0.447156 1.104844 0.707232 0.073 Uiso 1 1 calc R U
H35B H -0.500183 1.188012 0.672267 0.073 Uiso 1 1 calc R U
C31 C -0.1712(8) 0.8859(6) 0.5897(2) 0.0526(18) Uani 1 1 d . .
H31A H -0.085463 0.869739 0.607146 0.063 Uiso 1 1 calc R U
H31B H -0.163782 0.948687 0.573211 0.063 Uiso 1 1 calc R U
C2 C 0.2771(8) -0.0360(6) 0.1701(2) 0.0473(17) Uani 1 1 d . .
C25 C 0.3767(8) 0.5109(6) 0.4497(2) 0.0526(19) Uani 1 1 d . .
H25A H 0.461651 0.501249 0.467013 0.063 Uiso 1 1 calc R U
H25B H 0.379619 0.571957 0.431750 0.063 Uiso 1 1 calc R U
C68 C 0.7700(8) -0.1336(6) 0.1350(2) 0.0461(17) Uani 1 1 d . .
H68 H 0.785756 -0.088104 0.153124 0.055 Uiso 1 1 calc R U
C71 C 0.2761(8) 0.3790(6) 0.1320(2) 0.0511(18) Uani 1 1 d . .
H71 H 0.288548 0.431884 0.147592 0.061 Uiso 1 1 calc R U
C23 C 0.5654(9) 0.3862(6) 0.4042(2) 0.0520(18) Uani 1 1 d . .
H23A H 0.649967 0.372817 0.421933 0.062 Uiso 1 1 calc R U
H23B H 0.571000 0.448718 0.387377 0.062 Uiso 1 1 calc R U
C53 C 0.3843(8) 0.8800(6) 0.5131(2) 0.0525(18) Uani 1 1 d . .
H53A H 0.351092 0.819398 0.525735 0.063 Uiso 1 1 calc R U
H53B H 0.476206 0.885558 0.525775 0.063 Uiso 1 1 calc R U
C28 C 0.0359(8) 0.6658(6) 0.5185(2) 0.0528(19) Uani 1 1 d . .
H28A H 0.032480 0.604632 0.536285 0.063 Uiso 1 1 calc R U
H28B H -0.049554 0.676369 0.501206 0.063 Uiso 1 1 calc R U
C20 C 0.7930(8) 0.1674(7) 0.3336(2) 0.0533(19) Uani 1 1 d . .
H20A H 0.907422 0.142248 0.327719 0.064 Uiso 1 1 calc R U
H20B H 0.759665 0.108719 0.347715 0.064 Uiso 1 1 calc R U
C27 C 0.1905(8) 0.6389(7) 0.4952(2) 0.0554(19) Uani 1 1 d . .
H27A H 0.275813 0.629937 0.512352 0.067 Uiso 1 1 calc R U
H27B H 0.192964 0.699439 0.476953 0.067 Uiso 1 1 calc R U
C64 C 0.9456(8) -0.4091(7) 0.1076(2) 0.058(2) Uani 1 1 d . .
C57 C 0.0181(8) 1.1340(6) 0.6064(2) 0.0520(18) Uani 1 1 d . .
H57A H 0.108438 1.142697 0.618919 0.062 Uiso 1 1 calc R U
H57B H -0.013920 1.073881 0.619709 0.062 Uiso 1 1 calc R U
C33 C -0.3488(8) 1.0049(7) 0.6392(2) 0.0558(19) Uani 1 1 d . .
H33A H -0.265330 0.985126 0.657276 0.067 Uiso 1 1 calc R U
H33B H -0.335933 1.067976 0.623574 0.067 Uiso 1 1 calc R U
C43 C 1.0869(8) 0.3050(6) 0.2694(2) 0.0499(18) Uani 1 1 d . .
H43A H 1.030298 0.259913 0.284845 0.060 Uiso 1 1 calc R U
H43B H 1.008660 0.371622 0.261708 0.060 Uiso 1 1 calc R U
C67 C 0.8679(8) -0.2355(6) 0.1349(2) 0.0500(18) Uani 1 1 d . .
H67 H 0.949744 -0.257894 0.151758 0.060 Uiso 1 1 calc R U
C74 C 0.1393(9) 0.3227(7) 0.0864(2) 0.060(2) Uani 1 1 d . .
H74 H 0.055703 0.335433 0.070129 0.072 Uiso 1 1 calc R U
C32 C -0.3265(8) 0.9138(7) 0.6131(2) 0.057(2) Uani 1 1 d . .
H32A H -0.335643 0.850056 0.628835 0.068 Uiso 1 1 calc R U
H32B H -0.412110 0.932563 0.595614 0.068 Uiso 1 1 calc R U
C47 C 0.9405(9) 0.5022(7) 0.3755(2) 0.0551(19) Uani 1 1 d . .
H47A H 0.905307 0.443054 0.388633 0.066 Uiso 1 1 calc R U
H47B H 1.028475 0.510499 0.389108 0.066 Uiso 1 1 calc R U
C72 C 0.3803(8) 0.2801(6) 0.1327(2) 0.0492(18) Uani 1 1 d . .
H72 H 0.464128 0.266034 0.148925 0.059 Uiso 1 1 calc R U
C58 C -0.1183(9) 1.2362(6) 0.6100(2) 0.0552(19) Uani 1 1 d . .
H58A H -0.085595 1.296533 0.597020 0.066 Uiso 1 1 calc R U
H58B H -0.207927 1.227975 0.597060 0.066 Uiso 1 1 calc R U
C61 C -0.3553(9) 1.3899(7) 0.6972(2) 0.058(2) Uani 1 1 d . .
H61A H -0.265240 1.399083 0.709758 0.070 Uiso 1 1 calc R U
H61B H -0.386308 1.329371 0.710601 0.070 Uiso 1 1 calc R U
C38 C -0.8679(9) 1.3010(7) 0.7509(2) 0.061(2) Uani 1 1 d . .
H38A H -0.895888 1.244490 0.767633 0.074 Uiso 1 1 calc R U
H38B H -0.942491 1.320567 0.730630 0.074 Uiso 1 1 calc R U
C45 C 1.1326(9) 0.3691(6) 0.3342(2) 0.0550(19) Uani 1 1 d . .
H45A H 1.093528 0.311874 0.347590 0.066 Uiso 1 1 calc R U
H45B H 1.217809 0.378130 0.348630 0.066 Uiso 1 1 calc R U
C55 C 0.2014(9) 1.0058(6) 0.5603(2) 0.0560(19) Uani 1 1 d . .
H55A H 0.292349 1.012152 0.573180 0.067 Uiso 1 1 calc R U
H55B H 0.167738 0.945546 0.572997 0.067 Uiso 1 1 calc R U
C29 C 0.0069(8) 0.7642(7) 0.5411(2) 0.0526(19) Uani 1 1 d . .
H29A H 0.092913 0.753734 0.558158 0.063 Uiso 1 1 calc R U
H29B H 0.009798 0.825342 0.523203 0.063 Uiso 1 1 calc R U
C41 C 1.0490(9) 0.2316(7) 0.2078(2) 0.0548(19) Uani 1 1 d . .
H41A H 0.985706 0.301021 0.197344 0.066 Uiso 1 1 calc R U
H41B H 1.105154 0.188678 0.186286 0.066 Uiso 1 1 calc R U
C34 C -0.5052(8) 1.0352(7) 0.6615(2) 0.056(2) Uani 1 1 d . .
H34A H -0.518365 0.972446 0.677183 0.068 Uiso 1 1 calc R U
H34B H -0.589032 1.055393 0.643450 0.068 Uiso 1 1 calc R U
C21 C 0.7562(8) 0.2630(7) 0.3589(2) 0.0535(19) Uani 1 1 d . .
H21A H 0.835854 0.248816 0.377907 0.064 Uiso 1 1 calc R U
H21B H 0.765414 0.326140 0.342839 0.064 Uiso 1 1 calc R U
C60 C -0.3044(8) 1.3633(6) 0.6557(2) 0.0524(19) Uani 1 1 d . .
H60A H -0.395219 1.355748 0.643090 0.063 Uiso 1 1 calc R U
H60B H -0.271568 1.423343 0.642527 0.063 Uiso 1 1 calc R U
C39 C -0.8883(10) 1.3961(7) 0.7738(3) 0.068(2) Uani 1 1 d . .
H39A H -0.820706 1.375335 0.795527 0.081 Uiso 1 1 calc R U
H39B H -0.852730 1.450875 0.757808 0.081 Uiso 1 1 calc R U
C73 C 0.2523(8) 0.2216(6) 0.0879(2) 0.0539(19) Uani 1 1 d . .
H73 H 0.243710 0.168133 0.072065 0.065 Uiso 1 1 calc R U
C16 C 0.0884(10) -0.0956(8) 0.2618(2) 0.067(2) Uani 1 1 d . .
H16A H -0.018676 -0.075958 0.253700 0.101 Uiso 1 1 calc R U
H16B H 0.089525 -0.062776 0.285874 0.101 Uiso 1 1 calc R U
H16C H 0.126614 -0.173090 0.265444 0.101 Uiso 1 1 calc R U
C42 C 1.1630(8) 0.2478(7) 0.2340(2) 0.056(2) Uani 1 1 d . .
H42A H 1.228987 0.289026 0.219949 0.067 Uiso 1 1 calc R U
H42B H 1.232620 0.177487 0.241728 0.067 Uiso 1 1 calc R U
C44 C 1.2013(9) 0.3326(7) 0.2945(2) 0.056(2) Uani 1 1 d . .
H44A H 1.291991 0.269210 0.297546 0.067 Uiso 1 1 calc R U
H44B H 1.240761 0.389604 0.281100 0.067 Uiso 1 1 calc R U
C37 C -0.7052(9) 1.2560(7) 0.7326(3) 0.064(2) Uani 1 1 d . .
H37A H -0.631886 1.231075 0.753053 0.076 Uiso 1 1 calc R U
H37B H -0.673800 1.314073 0.717615 0.076 Uiso 1 1 calc R U
C36 C -0.6869(9) 1.1660(7) 0.7071(2) 0.057(2) Uani 1 1 d . .
H36A H -0.711026 1.105667 0.722377 0.068 Uiso 1 1 calc R U
H36B H -0.763918 1.189063 0.687463 0.068 Uiso 1 1 calc R U
C14 C 0.6271(10) 0.0996(8) -0.0048(2) 0.067(2) Uani 1 1 d . .
H14A H 0.529183 0.082979 -0.008485 0.100 Uiso 1 1 calc R U
H14B H 0.714952 0.046951 -0.017105 0.100 Uiso 1 1 calc R U
H14C H 0.622898 0.170654 -0.016054 0.100 Uiso 1 1 calc R U
C62 C -0.4922(10) 1.4910(7) 0.7012(3) 0.065(2) Uani 1 1 d . .
H62A H -0.457040 1.553015 0.691791 0.097 Uiso 1 1 calc R U
H62B H -0.529466 1.498610 0.728052 0.097 Uiso 1 1 calc R U
H62C H -0.577363 1.485972 0.686324 0.097 Uiso 1 1 calc R U
C18 C 1.0308(12) 0.1665(10) -0.0298(3) 0.086(3) Uani 1 1 d . .
H18A H 1.012425 0.243548 -0.029048 0.128 Uiso 1 1 calc R U
H18B H 1.030957 0.147267 -0.056104 0.128 Uiso 1 1 calc R U
H18C H 1.132133 0.130033 -0.019671 0.128 Uiso 1 1 calc R U
C13 C 0.1273(9) -0.0670(7) 0.1139(2) 0.060(2) Uani 1 1 d . .
H13A H 0.143317 -0.064504 0.086085 0.091 Uiso 1 1 calc R U
H13B H 0.025519 -0.018381 0.121498 0.091 Uiso 1 1 calc R U
H13C H 0.130026 -0.139588 0.123203 0.091 Uiso 1 1 calc R U
C40 C -1.0542(10) 1.4439(8) 0.7890(3) 0.078(3) Uani 1 1 d . .
H40A H -1.120886 1.469341 0.767633 0.117 Uiso 1 1 calc R U
H40B H -1.058589 1.503550 0.804609 0.117 Uiso 1 1 calc R U
H40C H -1.091254 1.389825 0.804468 0.117 Uiso 1 1 calc R U
C75 C 0.5762(13) 0.5010(9) 0.1166(4) 0.092(3) Uani 1 1 d . .
H75 H 0.613873 0.473587 0.092347 0.110 Uiso 1 1 calc R U
C78 C 0.4830(19) 0.5831(19) 0.1862(6) 0.153(7) Uani 1 1 d . .
H78 H 0.456656 0.608909 0.211068 0.184 Uiso 1 1 calc R U
C80 C 0.4510(15) 0.5916(12) 0.1190(5) 0.116(5) Uani 1 1 d . .
C79 C 0.406(2) 0.6355(13) 0.1575(4) 0.114(5) Uani 1 1 d . .
H79 H 0.323730 0.699098 0.161121 0.137 Uiso 1 1 calc R U
C77 C 0.6047(19) 0.4889(15) 0.1804(6) 0.129(5) Uani 1 1 d . .
H77 H 0.658691 0.451840 0.201560 0.155 Uiso 1 1 calc R U
C76 C 0.6441(19) 0.4520(16) 0.1468(5) 0.126(5) Uani 1 1 d . .
H76 H 0.724883 0.387343 0.144055 0.151 Uiso 1 1 calc R U
C81 C 0.3675(17) 0.6476(15) 0.0904(7) 0.174(9) Uani 1 1 d . .
H81A H 0.391354 0.716023 0.085759 0.260 Uiso 1 1 calc R U
H81B H 0.255522 0.660038 0.097476 0.260 Uiso 1 1 calc R U
H81C H 0.394976 0.607436 0.067236 0.260 Uiso 1 1 calc R U
O3 O 0.0840(7) -0.1271(5) 0.18961(17) 0.0631(15) Uani 1 1 d . .

loop_
_atom_site_aniso_label
_atom_site_aniso_U_11
_atom_site_aniso_U_22
_atom_site_aniso_U_33
_atom_site_aniso_U_23
_atom_site_aniso_U_13
_atom_site_aniso_U_12
FE1 0.0379(5) 0.0362(6) 0.0483(6) 0.0107(4) 0.0040(4) -0.0053(4)
C65 0.045(4) 0.054(5) 0.074(5) 0.013(4) -0.003(3) -0.010(3)
O8 0.053(3) 0.051(3) 0.055(3) 0.012(2) -0.001(2) -0.018(2)
O7 0.055(3) 0.052(3) 0.049(3) 0.006(2) 0.003(2) -0.011(2)
O1 0.041(2) 0.041(3) 0.052(3) 0.010(2) 0.005(2) -0.011(2)
O2 0.046(2) 0.040(3) 0.049(3) 0.012(2) 0.003(2) -0.011(2)
N2 0.044(3) 0.034(3) 0.040(3) 0.006(2) 0.003(2) -0.008(2)
N1 0.041(3) 0.038(3) 0.045(3) 0.006(2) 0.000(2) -0.007(2)
O4 0.057(3) 0.064(4) 0.057(3) 0.014(3) 0.011(2) -0.023(3)
C4 0.041(3) 0.030(3) 0.052(4) 0.003(3) 0.005(3) -0.004(3)
C15 0.050(4) 0.048(5) 0.053(4) 0.008(3) 0.003(3) -0.017(3)
N3 0.041(3) 0.042(3) 0.045(3) 0.010(3) 0.000(2) -0.010(2)
O6 0.076(4) 0.109(6) 0.056(3) -0.002(3) 0.013(3) -0.054(4)
C63 0.043(3) 0.046(4) 0.051(4) 0.011(3) 0.004(3) -0.008(3)
C10 0.037(3) 0.043(4) 0.060(4) 0.009(3) -0.001(3) -0.012(3)
C70 0.045(3) 0.043(4) 0.053(4) 0.007(3) 0.004(3) -0.006(3)
C1 0.041(3) 0.040(4) 0.058(4) 0.009(3) 0.004(3) -0.009(3)
C66 0.047(4) 0.036(4) 0.058(4) 0.009(3) 0.003(3) -0.011(3)
C51 0.051(4) 0.049(5) 0.057(4) 0.005(3) 0.004(3) -0.010(3)
C9 0.040(3) 0.036(4) 0.052(4) 0.012(3) 0.001(3) -0.002(3)
C5 0.049(4) 0.042(4) 0.052(4) 0.003(3) 0.009(3) -0.003(3)
C17 0.053(4) 0.051(5) 0.056(5) 0.007(4) 0.001(3) -0.016(4)
C19 0.050(4) 0.042(4) 0.048(4) 0.004(3) 0.004(3) -0.010(3)
C11 0.051(4) 0.043(4) 0.050(4) 0.004(3) 0.005(3) -0.014(3)
C50 0.049(4) 0.044(4) 0.065(5) 0.007(3) 0.007(3) -0.008(3)
C8 0.049(4) 0.036(4) 0.054(4) 0.009(3) 0.002(3) -0.010(3)
C24 0.048(4) 0.046(4) 0.046(4) 0.004(3) 0.002(3) -0.006(3)
N4 0.038(3) 0.053(4) 0.047(3) 0.014(3) 0.000(2) -0.012(3)
C54 0.050(4) 0.043(4) 0.056(4) 0.004(3) 0.007(3) -0.011(3)
C69 0.042(3) 0.042(4) 0.049(4) 0.006(3) 0.002(3) -0.012(3)
C12 0.054(4) 0.040(4) 0.054(4) 0.014(3) 0.003(3) -0.014(3)
C49 0.049(4) 0.053(5) 0.063(5) 0.003(4) 0.003(3) -0.011(3)
C52 0.048(4) 0.044(4) 0.066(5) 0.010(4) 0.005(3) -0.006(3)
C56 0.053(4) 0.046(4) 0.052(4) 0.005(3) 0.002(3) -0.014(3)
C48 0.050(4) 0.049(5) 0.056(4) 0.006(3) 0.002(3) -0.011(3)
C46 0.052(4) 0.046(4) 0.060(4) 0.005(3) 0.004(3) -0.016(3)
C6 0.044(3) 0.051(4) 0.042(4) 0.009(3) -0.005(3) -0.013(3)
C7 0.053(4) 0.042(4) 0.052(4) 0.003(3) 0.006(3) -0.009(3)
C59 0.046(4) 0.052(5) 0.059(4) 0.006(4) 0.006(3) -0.009(3)
C3 0.049(4) 0.045(4) 0.045(4) 0.010(3) 0.004(3) -0.004(3)
C26 0.054(4) 0.047(5) 0.054(4) 0.006(3) 0.008(3) -0.010(3)
C30 0.054(4) 0.043(4) 0.049(4) 0.005(3) 0.008(3) -0.007(3)
C22 0.053(4) 0.046(4) 0.049(4) 0.006(3) 0.007(3) -0.012(3)
O5 0.083(4) 0.114(6) 0.060(4) -0.003(4) 0.011(3) -0.060(4)
C35 0.056(4) 0.049(5) 0.075(5) -0.001(4) 0.018(4) -0.016(4)
C31 0.048(4) 0.044(4) 0.061(4) 0.009(3) 0.007(3) -0.011(3)
C2 0.049(4) 0.043(4) 0.051(4) 0.004(3) 0.002(3) -0.016(3)
C25 0.052(4) 0.053(5) 0.047(4) 0.004(3) 0.006(3) -0.008(3)
C68 0.047(3) 0.036(4) 0.049(4) 0.007(3) 0.007(3) -0.007(3)
C71 0.046(4) 0.040(4) 0.063(5) 0.003(3) 0.004(3) -0.010(3)
C23 0.056(4) 0.044(4) 0.051(4) 0.009(3) 0.003(3) -0.010(3)
C53 0.050(4) 0.047(5) 0.057(4) 0.004(3) 0.002(3) -0.013(3)
C28 0.049(4) 0.048(5) 0.053(4) 0.006(3) 0.005(3) -0.005(3)
C20 0.044(3) 0.063(5) 0.047(4) 0.004(3) 0.000(3) -0.007(3)
C27 0.048(4) 0.056(5) 0.055(4) 0.006(4) 0.007(3) -0.008(3)
C64 0.045(4) 0.046(5) 0.070(5) 0.010(4) 0.005(3) 0.002(3)
C57 0.050(4) 0.046(4) 0.059(4) -0.001(3) 0.003(3) -0.013(3)
C33 0.047(4) 0.057(5) 0.060(4) 0.002(4) 0.003(3) -0.012(3)
C43 0.046(3) 0.047(4) 0.053(4) 0.002(3) 0.005(3) -0.010(3)
C67 0.048(4) 0.052(5) 0.045(4) 0.010(3) 0.001(3) -0.010(3)
C74 0.046(4) 0.056(5) 0.068(5) 0.016(4) -0.009(3) -0.001(3)
C32 0.046(4) 0.052(5) 0.065(5) 0.009(4) 0.010(3) -0.009(3)
C47 0.050(4) 0.051(5) 0.062(5) 0.007(4) 0.001(3) -0.014(3)
C72 0.047(4) 0.045(4) 0.050(4) 0.006(3) 0.002(3) -0.007(3)
C58 0.052(4) 0.047(5) 0.061(4) 0.012(4) 0.006(3) -0.011(3)
C61 0.054(4) 0.055(5) 0.060(5) 0.006(4) 0.009(3) -0.011(4)
C38 0.055(4) 0.056(5) 0.066(5) 0.006(4) 0.015(4) -0.012(4)
C45 0.051(4) 0.046(5) 0.063(5) 0.005(4) 0.002(3) -0.011(3)
C55 0.051(4) 0.044(4) 0.068(5) 0.007(4) 0.003(3) -0.009(3)
C29 0.051(4) 0.056(5) 0.046(4) 0.008(3) 0.002(3) -0.010(3)
C41 0.052(4) 0.066(5) 0.046(4) 0.008(4) 0.002(3) -0.020(4)
C34 0.047(4) 0.055(5) 0.062(5) 0.008(4) 0.009(3) -0.011(3)
C21 0.052(4) 0.057(5) 0.048(4) 0.010(3) 0.004(3) -0.013(3)
C60 0.043(3) 0.049(5) 0.061(4) 0.011(3) 0.003(3) -0.012(3)
C39 0.068(5) 0.053(5) 0.068(5) 0.013(4) 0.012(4) -0.003(4)
C73 0.049(4) 0.042(4) 0.066(5) 0.011(4) -0.008(3) -0.008(3)
C16 0.062(5) 0.076(6) 0.060(5) 0.018(4) 0.017(4) -0.025(4)
C42 0.046(4) 0.051(5) 0.065(5) 0.010(4) 0.000(3) -0.007(3)
C44 0.053(4) 0.052(5) 0.053(4) 0.001(3) 0.006(3) -0.004(3)
C37 0.052(4) 0.059(5) 0.072(5) 0.009(4) 0.014(4) -0.010(4)
C36 0.059(4) 0.052(5) 0.050(4) 0.010(3) 0.009(3) -0.007(4)
C14 0.066(5) 0.083(7) 0.057(5) 0.019(4) 0.000(4) -0.035(5)
C62 0.059(4) 0.057(5) 0.075(5) 0.003(4) 0.011(4) -0.016(4)
C18 0.092(7) 0.127(10) 0.051(5) 0.001(5) 0.024(5) -0.063(7)
C13 0.049(4) 0.060(5) 0.069(5) 0.012(4) 0.000(4) -0.015(4)
C40 0.059(5) 0.074(7) 0.084(6) 0.014(5) 0.017(4) -0.001(4)
C75 0.082(7) 0.068(7) 0.118(9) 0.010(7) 0.025(7) -0.022(6)
C78 0.107(11) 0.20(2) 0.138(15) -0.005(14) -0.003(10) -0.014(13)
C80 0.074(7) 0.098(10) 0.178(14) 0.066(10) -0.008(8) -0.045(7)
C79 0.142(12) 0.101(11) 0.102(10) -0.005(8) 0.043(9) -0.054(9)
C77 0.112(11) 0.138(15) 0.137(14) -0.031(11) -0.008(10) -0.029(10)
C76 0.111(10) 0.143(15) 0.134(13) 0.034(12) -0.007(10) -0.061(10)
C81 0.077(8) 0.106(13) 0.34(3) -0.007(16) -0.031(13) -0.026(9)
O3 0.062(3) 0.058(4) 0.071(4) 0.011(3) 0.005(3) -0.028(3)

loop_
_atom_type_symbol
_atom_type_description
_atom_type_scat_dispersion_real
_atom_type_scat_dispersion_imag
_atom_type_scat_source
C C 0.0033 0.0016 'International Tables Vol C Tables 4.2.6.8 and 6.1.1.4'
H H 0.0000 0.0000 'International Tables Vol C Tables 4.2.6.8 and 6.1.1.4'
N N 0.0061 0.0033 'International Tables Vol C Tables 4.2.6.8 and 6.1.1.4'
O O 0.0106 0.0060 'International Tables Vol C Tables 4.2.6.8 and 6.1.1.4'
Fe Fe 0.3463 0.8444 'International Tables Vol C Tables 4.2.6.8 and 6.1.1.4'

loop_
_geom_angle_atom_site_label_1
_geom_angle_atom_site_label_2
_geom_angle_atom_site_label_3
_geom_angle
_geom_angle_site_symmetry_1
N1 FE1 N2 84.7(2) .
N1 FE1 O1 94.2(2) .
N2 FE1 O1 178.9(2) .
N1 FE1 O2 179.7(2) .
N2 FE1 O2 95.0(2) .
O1 FE1 O2 86.1(2) .
N1 FE1 N3 90.0(2) .
N2 FE1 N3 91.6(2) .
O1 FE1 N3 88.3(2) .
O2 FE1 N3 89.9(2) .
N1 FE1 N4 92.0(2) .
N2 FE1 N4 91.9(2) .
O1 FE1 N4 88.2(2) .
O2 FE1 N4 88.2(2) .
N3 FE1 N4 176.1(3) .
C64 C65 C66 179.1(10) 1_465
C7 O8 C41 118.7(6) .
C6 O7 C19 117.1(6) .
C1 O1 FE1 128.6(5) .
C12 O2 FE1 127.6(5) .
C10 N2 C9 121.8(6) .
C10 N2 FE1 124.1(5) .
C9 N2 FE1 114.1(4) .
C3 N1 C4 120.9(6) .
C3 N1 FE1 124.1(5) .
C4 N1 FE1 114.8(4) .
C15 O4 C16 116.7(7) .
C5 C4 N1 128.8(6) .
C5 C4 C9 117.9(7) .
N1 C4 C9 113.3(6) .
O3 C15 O4 120.5(7) .
O3 C15 C2 126.9(8) .
O4 C15 C2 112.6(7) .
C68 N3 C69 116.4(6) .
C68 N3 FE1 124.8(5) .
C69 N3 FE1 118.8(5) .
C17 O6 C18 115.1(7) .
C67 C63 C64 120.9(7) .
C67 C63 C70 118.1(7) .
C64 C63 C70 120.9(8) .
N2 C10 C11 125.1(7) .
N2 C10 H10 117.4 .
C11 C10 H10 117.4 .
C69 C70 C63 118.2(8) .
C69 C70 H70 120.9 .
C63 C70 H70 120.9 .
O1 C1 C2 122.1(7) .
O1 C1 C13 112.7(7) .
C2 C1 C13 125.2(7) .
C74 C66 C71 117.6(7) .
C74 C66 C65 121.2(7) .
C71 C66 C65 121.2(8) .
C52 C51 C50 112.8(6) .
C52 C51 H51A 109.0 .
C50 C51 H51A 109.0 .
C52 C51 H51B 109.0 .
C50 C51 H51B 109.0 .
H51A C51 H51B 107.8 .
C8 C9 N2 127.5(6) .
C8 C9 C4 119.4(7) .
N2 C9 C4 113.1(7) .
C6 C5 C4 122.8(7) .
C6 C5 H5 118.6 .
C4 C5 H5 118.6 .
O5 C17 O6 120.8(7) .
O5 C17 C11 123.2(8) .
O6 C17 C11 116.0(7) .
O7 C19 C20 107.2(6) .
O7 C19 H19A 110.3 .
C20 C19 H19A 110.3 .
O7 C19 H19B 110.3 .
C20 C19 H19B 110.3 .
H19A C19 H19B 108.5 .
C10 C11 C12 126.3(6) .
C10 C11 C17 112.2(7) .
C12 C11 C17 121.5(7) .
C51 C50 C49 112.1(7) .
C51 C50 H50A 109.2 .
C49 C50 H50A 109.2 .
C51 C50 H50B 109.2 .
C49 C50 H50B 109.2 .
H50A C50 H50B 107.9 .
C7 C8 C9 121.3(7) .
C7 C8 H8 119.3 .
C9 C8 H8 119.3 .
C25 C24 C23 113.7(7) .
C25 C24 H24A 108.8 .
C23 C24 H24A 108.8 .
C25 C24 H24B 108.8 .
C23 C24 H24B 108.8 .
H24A C24 H24B 107.7 .
C73 N4 C72 117.3(7) .
C73 N4 FE1 119.5(6) .
C72 N4 FE1 123.1(5) .
C55 C54 C53 114.9(6) .
C55 C54 H54A 108.5 .
C53 C54 H54A 108.5 .
C55 C54 H54B 108.5 .
C53 C54 H54B 108.5 .
H54A C54 H54B 107.5 .
N3 C69 C70 123.2(7) .
N3 C69 H69 118.4 .
C70 C69 H69 118.4 .
O2 C12 C11 121.7(7) .
O2 C12 C14 112.5(7) .
C11 C12 C14 125.8(6) .
C50 C49 C48 114.0(7) .
C50 C49 H49A 108.8 .
C48 C49 H49A 108.8 .
C50 C49 H49B 108.8 .
C48 C49 H49B 108.8 .
H49A C49 H49B 107.7 .
C51 C52 C53 113.2(6) .
C51 C52 H52A 108.9 .
C53 C52 H52A 108.9 .
C51 C52 H52B 108.9 .
C53 C52 H52B 108.9 .
H52A C52 H52B 107.7 .
C57 C56 C55 113.9(6) .
C57 C56 H56A 108.8 .
C55 C56 H56A 108.8 .
C57 C56 H56B 108.8 .
C55 C56 H56B 108.8 .
H56A C56 H56B 107.7 .
C47 C48 C49 111.9(6) .
C47 C48 H48A 109.2 .
C49 C48 H48A 109.2 .
C47 C48 H48B 109.2 .
C49 C48 H48B 109.2 .
H48A C48 H48B 107.9 .
C45 C46 C47 111.9(7) .
C45 C46 H46A 109.2 .
C47 C46 H46A 109.2 .
C45 C46 H46B 109.2 .
C47 C46 H46B 109.2 .
H46A C46 H46B 107.9 .
O7 C6 C5 120.3(6) .
O7 C6 C7 120.6(7) .
C5 C6 C7 118.9(7) .
O8 C7 C8 126.7(7) .
O8 C7 C6 113.7(6) .
C8 C7 C6 119.6(7) .
C58 C59 C60 113.6(6) .
C58 C59 H59A 108.8 .
C60 C59 H59A 108.8 .
C58 C59 H59B 108.8 .
C60 C59 H59B 108.8 .
H59A C59 H59B 107.7 .
N1 C3 C2 126.0(7) .
N1 C3 H3 117.0 .
C2 C3 H3 117.0 .
C25 C26 C27 113.7(7) .
C25 C26 H26A 108.8 .
C27 C26 H26A 108.8 .
C25 C26 H26B 108.8 .
C27 C26 H26B 108.8 .
H26A C26 H26B 107.7 .
C29 C30 C31 114.1(7) .
C29 C30 H30A 108.7 .
C31 C30 H30A 108.7 .
C29 C30 H30B 108.7 .
C31 C30 H30B 108.7 .
H30A C30 H30B 107.6 .
C21 C22 C23 111.8(7) .
C21 C22 H22A 109.2 .
C23 C22 H22A 109.2 .
C21 C22 H22B 109.2 .
C23 C22 H22B 109.2 .
H22A C22 H22B 107.9 .
C36 C35 C34 113.7(7) .
C36 C35 H35A 108.8 .
C34 C35 H35A 108.8 .
C36 C35 H35B 108.8 .
C34 C35 H35B 108.8 .
H35A C35 H35B 107.7 .
C32 C31 C30 114.0(7) .
C32 C31 H31A 108.8 .
C30 C31 H31A 108.8 .
C32 C31 H31B 108.8 .
C30 C31 H31B 108.8 .
H31A C31 H31B 107.6 .
C3 C2 C1 124.8(7) .
C3 C2 C15 116.6(7) .
C1 C2 C15 118.5(7) .
C26 C25 C24 114.1(7) .
C26 C25 H25A 108.7 .
C24 C25 H25A 108.7 .
C26 C25 H25B 108.7 .
C24 C25 H25B 108.7 .
H25A C25 H25B 107.6 .
N3 C68 C67 125.6(8) .
N3 C68 H68 117.2 .
C67 C68 H68 117.2 .
C72 C71 C66 120.1(8) .
C72 C71 H71 120.0 .
C66 C71 H71 120.0 .
C24 C23 C22 114.0(7) .
C24 C23 H23A 108.7 .
C22 C23 H23A 108.7 .
C24 C23 H23B 108.7 .
C22 C23 H23B 108.7 .
H23A C23 H23B 107.6 .
C54 C53 C52 114.3(6) .
C54 C53 H53A 108.7 .
C52 C53 H53A 108.7 .
C54 C53 H53B 108.7 .
C52 C53 H53B 108.7 .
H53A C53 H53B 107.6 .
C27 C28 C29 113.8(7) .
C27 C28 H28A 108.8 .
C29 C28 H28A 108.8 .
C27 C28 H28B 108.8 .
C29 C28 H28B 108.8 .
H28A C28 H28B 107.7 .
C19 C20 C21 112.0(6) .
C19 C20 H20A 109.2 .
C21 C20 H20A 109.2 .
C19 C20 H20B 109.2 .
C21 C20 H20B 109.2 .
H20A C20 H20B 107.9 .
C28 C27 C26 113.9(7) .
C28 C27 H27A 108.8 .
C26 C27 H27A 108.8 .
C28 C27 H27B 108.8 .
C26 C27 H27B 108.8 .
H27A C27 H27B 107.7 .
C65 C64 C63 174.0(10) 1_645
C56 C57 C58 112.3(6) .
C56 C57 H57A 109.1 .
C58 C57 H57A 109.1 .
C56 C57 H57B 109.1 .
C58 C57 H57B 109.1 .
H57A C57 H57B 107.9 .
C34 C33 C32 114.6(7) .
C34 C33 H33A 108.6 .
C32 C33 H33A 108.6 .
C34 C33 H33B 108.6 .
C32 C33 H33B 108.6 .
H33A C33 H33B 107.6 .
C42 C43 C44 114.6(6) .
C42 C43 H43A 108.6 .
C44 C43 H43A 108.6 .
C42 C43 H43B 108.6 .
C44 C43 H43B 108.6 .
H43A C43 H43B 107.6 .
C63 C67 C68 118.5(7) .
C63 C67 H67 120.8 .
C68 C67 H67 120.8 .
C66 C74 C73 119.9(7) .
C66 C74 H74 120.1 .
C73 C74 H74 120.1 .
C31 C32 C33 114.6(7) .
C31 C32 H32A 108.6 .
C33 C32 H32A 108.6 .
C31 C32 H32B 108.6 .
C33 C32 H32B 108.6 .
H32A C32 H32B 107.6 .
C48 C47 C46 114.8(7) .
C48 C47 H47A 108.6 .
C46 C47 H47A 108.6 .
C48 C47 H47B 108.6 .
C46 C47 H47B 108.6 .
H47A C47 H47B 107.5 .
C71 C72 N4 122.9(7) .
C71 C72 H72 118.5 .
N4 C72 H72 118.5 .
C59 C58 C57 112.6(6) .
C59 C58 H58A 109.1 .
C57 C58 H58A 109.1 .
C59 C58 H58B 109.1 .
C57 C58 H58B 109.1 .
H58A C58 H58B 107.8 .
C60 C61 C62 113.0(7) .
C60 C61 H61A 109.0 .
C62 C61 H61A 109.0 .
C60 C61 H61B 109.0 .
C62 C61 H61B 109.0 .
H61A C61 H61B 107.8 .
C37 C38 C39 115.2(8) .
C37 C38 H38A 108.5 .
C39 C38 H38A 108.5 .
C37 C38 H38B 108.5 .
C39 C38 H38B 108.5 .
H38A C38 H38B 107.5 .
C46 C45 C44 115.6(7) .
C46 C45 H45A 108.4 .
C44 C45 H45A 108.4 .
C46 C45 H45B 108.4 .
C44 C45 H45B 108.4 .
H45A C45 H45B 107.5 .
C54 C55 C56 113.6(6) .
C54 C55 H55A 108.9 .
C56 C55 H55A 108.9 .
C54 C55 H55B 108.9 .
C56 C55 H55B 108.9 .
H55A C55 H55B 107.7 .
C30 C29 C28 114.3(7) .
C30 C29 H29A 108.7 .
C28 C29 H29A 108.7 .
C30 C29 H29B 108.7 .
C28 C29 H29B 108.7 .
H29A C29 H29B 107.6 .
O8 C41 C42 106.8(6) .
O8 C41 H41A 110.4 .
C42 C41 H41A 110.4 .
O8 C41 H41B 110.4 .
C42 C41 H41B 110.4 .
H41A C41 H41B 108.6 .
C33 C34 C35 113.4(7) .
C33 C34 H34A 108.9 .
C35 C34 H34A 108.9 .
C33 C34 H34B 108.9 .
C35 C34 H34B 108.9 .
H34A C34 H34B 107.7 .
C22 C21 C20 114.7(7) .
C22 C21 H21A 108.6 .
C20 C21 H21A 108.6 .
C22 C21 H21B 108.6 .
C20 C21 H21B 108.6 .
H21A C21 H21B 107.6 .
C59 C60 C61 113.6(6) .
C59 C60 H60A 108.9 .
C61 C60 H60A 108.9 .
C59 C60 H60B 108.9 .
C61 C60 H60B 108.9 .
H60A C60 H60B 107.7 .
C40 C39 C38 113.6(9) .
C40 C39 H39A 108.8 .
C38 C39 H39A 108.8 .
C40 C39 H39B 108.8 .
C38 C39 H39B 108.8 .
H39A C39 H39B 107.7 .
N4 C73 C74 122.2(8) .
N4 C73 H73 118.9 .
C74 C73 H73 118.9 .
O4 C16 H16A 109.5 .
O4 C16 H16B 109.5 .
H16A C16 H16B 109.5 .
O4 C16 H16C 109.5 .
H16A C16 H16C 109.5 .
H16B C16 H16C 109.5 .
C41 C42 C43 114.0(6) .
C41 C42 H42A 108.8 .
C43 C42 H42A 108.8 .
C41 C42 H42B 108.8 .
C43 C42 H42B 108.8 .
H42A C42 H42B 107.7 .
C45 C44 C43 115.1(6) .
C45 C44 H44A 108.5 .
C43 C44 H44A 108.5 .
C45 C44 H44B 108.5 .
C43 C44 H44B 108.5 .
H44A C44 H44B 107.5 .
C38 C37 C36 115.5(8) .
C38 C37 H37A 108.4 .
C36 C37 H37A 108.4 .
C38 C37 H37B 108.4 .
C36 C37 H37B 108.4 .
H37A C37 H37B 107.5 .
C35 C36 C37 113.6(7) .
C35 C36 H36A 108.8 .
C37 C36 H36A 108.8 .
C35 C36 H36B 108.8 .
C37 C36 H36B 108.8 .
H36A C36 H36B 107.7 .
C12 C14 H14A 109.5 .
C12 C14 H14B 109.5 .
H14A C14 H14B 109.5 .
C12 C14 H14C 109.5 .
H14A C14 H14C 109.5 .
H14B C14 H14C 109.5 .
C61 C62 H62A 109.5 .
C61 C62 H62B 109.5 .
H62A C62 H62B 109.5 .
C61 C62 H62C 109.5 .
H62A C62 H62C 109.5 .
H62B C62 H62C 109.5 .
O6 C18 H18A 109.5 .
O6 C18 H18B 109.5 .
H18A C18 H18B 109.5 .
O6 C18 H18C 109.5 .
H18A C18 H18C 109.5 .
H18B C18 H18C 109.5 .
C1 C13 H13A 109.5 .
C1 C13 H13B 109.5 .
H13A C13 H13B 109.5 .
C1 C13 H13C 109.5 .
H13A C13 H13C 109.5 .
H13B C13 H13C 109.5 .
C39 C40 H40A 109.5 .
C39 C40 H40B 109.5 .
H40A C40 H40B 109.5 .
C39 C40 H40C 109.5 .
H40A C40 H40C 109.5 .
H40B C40 H40C 109.5 .
C76 C75 C80 121.9(16) .
C76 C75 H75 119.0 .
C80 C75 H75 119.0 .
C79 C78 C77 120.6(19) .
C79 C78 H78 119.7 .
C77 C78 H78 119.7 .
C81 C80 C75 128.0(19) .
C81 C80 C79 115.6(17) .
C75 C80 C79 116.4(14) .
C78 C79 C80 117.7(17) .
C78 C79 H79 121.1 .
C80 C79 H79 121.1 .
C76 C77 C78 121(2) .
C76 C77 H77 119.4 .
C78 C77 H77 119.4 .
C77 C76 C75 122(2) .
C77 C76 H76 119.0 .
C75 C76 H76 119.0 .
C80 C81 H81A 109.5 .
C80 C81 H81B 109.5 .
H81A C81 H81B 109.5 .
C80 C81 H81C 109.5 .
H81A C81 H81C 109.5 .
H81B C81 H81C 109.5 .

loop_
_geom_bond_atom_site_label_1
_geom_bond_atom_site_label_2
_geom_bond_distance
_geom_bond_site_symmetry_2
FE1 N1 1.887(6) .
FE1 N2 1.897(6) .
FE1 O1 1.922(5) .
FE1 O2 1.926(5) .
FE1 N3 1.986(6) .
FE1 N4 1.986(6) .
C65 C64 1.213(11) 1_465
C65 C66 1.419(10) .
O8 C7 1.360(10) .
O8 C41 1.434(9) .
O7 C6 1.359(8) .
O7 C19 1.435(9) .
O1 C1 1.281(8) .
O2 C12 1.288(8) .
N2 C10 1.336(8) .
N2 C9 1.417(9) .
N1 C3 1.333(9) .
N1 C4 1.404(10) .
O4 C15 1.346(9) .
O4 C16 1.435(8) .
C4 C5 1.379(10) .
C4 C9 1.439(9) .
C15 O3 1.213(9) .
C15 C2 1.459(10) .
N3 C68 1.324(9) .
N3 C69 1.345(9) .
O6 C17 1.342(10) .
O6 C18 1.441(10) .
C63 C67 1.370(11) .
C63 C64 1.422(10) .
C63 C70 1.421(10) .
C10 C11 1.388(11) .
C10 H10 0.9500 .
C70 C69 1.392(10) .
C70 H70 0.9500 .
C1 C2 1.414(11) .
C1 C13 1.512(11) .
C66 C74 1.385(12) .
C66 C71 1.394(11) .
C51 C52 1.521(10) .
C51 C50 1.525(11) .
C51 H51A 0.9900 .
C51 H51B 0.9900 .
C9 C8 1.395(11) .
C5 C6 1.372(11) .
C5 H5 0.9500 .
C17 O5 1.196(10) .
C17 C11 1.482(10) .
C19 C20 1.518(10) .
C19 H19A 0.9900 .
C19 H19B 0.9900 .
C11 C12 1.431(11) .
C50 C49 1.543(10) .
C50 H50A 0.9900 .
C50 H50B 0.9900 .
C8 C7 1.366(10) .
C8 H8 0.9500 .
C24 C25 1.502(11) .
C24 C23 1.529(9) .
C24 H24A 0.9900 .
C24 H24B 0.9900 .
N4 C73 1.326(10) .
N4 C72 1.387(10) .
C54 C55 1.522(11) .
C54 C53 1.520(10) .
C54 H54A 0.9900 .
C54 H54B 0.9900 .
C69 H69 0.9500 .
C12 C14 1.504(11) .
C49 C48 1.536(11) .
C49 H49A 0.9900 .
C49 H49B 0.9900 .
C52 C53 1.541(11) .
C52 H52A 0.9900 .
C52 H52B 0.9900 .
C56 C57 1.520(10) .
C56 C55 1.530(10) .
C56 H56A 0.9900 .
C56 H56B 0.9900 .
C48 C47 1.520(10) .
C48 H48A 0.9900 .
C48 H48B 0.9900 .
C46 C45 1.517(10) .
C46 C47 1.528(11) .
C46 H46A 0.9900 .
C46 H46B 0.9900 .
C6 C7 1.431(10) .
C59 C58 1.525(10) .
C59 C60 1.522(10) .
C59 H59A 0.9900 .
C59 H59B 0.9900 .
C3 C2 1.400(11) .
C3 H3 0.9500 .
C26 C25 1.508(9) .
C26 C27 1.541(11) .
C26 H26A 0.9900 .
C26 H26B 0.9900 .
C30 C29 1.519(9) .
C30 C31 1.523(11) .
C30 H30A 0.9900 .
C30 H30B 0.9900 .
C22 C21 1.523(9) .
C22 C23 1.538(11) .
C22 H22A 0.9900 .
C22 H22B 0.9900 .
C35 C36 1.519(10) .
C35 C34 1.538(12) .
C35 H35A 0.9900 .
C35 H35B 0.9900 .
C31 C32 1.518(9) .
C31 H31A 0.9900 .
C31 H31B 0.9900 .
C25 H25A 0.9900 .
C25 H25B 0.9900 .
C68 C67 1.375(10) .
C68 H68 0.9500 .
C71 C72 1.366(10) .
C71 H71 0.9500 .
C23 H23A 0.9900 .
C23 H23B 0.9900 .
C53 H53A 0.9900 .
C53 H53B 0.9900 .
C28 C27 1.511(9) .
C28 C29 1.515(11) .
C28 H28A 0.9900 .
C28 H28B 0.9900 .
C20 C21 1.533(11) .
C20 H20A 0.9900 .
C20 H20B 0.9900 .
C27 H27A 0.9900 .
C27 H27B 0.9900 .
C64 C65 1.213(11) 1_645
C57 C58 1.540(10) .
C57 H57A 0.9900 .
C57 H57B 0.9900 .
C33 C34 1.508(9) .
C33 C32 1.517(12) .
C33 H33A 0.9900 .
C33 H33B 0.9900 .
C43 C42 1.514(10) .
C43 C44 1.539(11) .
C43 H43A 0.9900 .
C43 H43B 0.9900 .
C67 H67 0.9500 .
C74 C73 1.422(10) .
C74 H74 0.9500 .
C32 H32A 0.9900 .
C32 H32B 0.9900 .
C47 H47A 0.9900 .
C47 H47B 0.9900 .
C72 H72 0.9500 .
C58 H58A 0.9900 .
C58 H58B 0.9900 .
C61 C60 1.532(11) .
C61 C62 1.534(11) .
C61 H61A 0.9900 .
C61 H61B 0.9900 .
C38 C37 1.513(10) .
C38 C39 1.495(13) .
C38 H38A 0.9900 .
C38 H38B 0.9900 .
C45 C44 1.532(10) .
C45 H45A 0.9900 .
C45 H45B 0.9900 .
C55 H55A 0.9900 .
C55 H55B 0.9900 .
C29 H29A 0.9900 .
C29 H29B 0.9900 .
C41 C42 1.500(11) .
C41 H41A 0.9900 .
C41 H41B 0.9900 .
C34 H34A 0.9900 .
C34 H34B 0.9900 .
C21 H21A 0.9900 .
C21 H21B 0.9900 .
C60 H60A 0.9900 .
C60 H60B 0.9900 .
C39 C40 1.504(11) .
C39 H39A 0.9900 .
C39 H39B 0.9900 .
C73 H73 0.9500 .
C16 H16A 0.9800 .
C16 H16B 0.9800 .
C16 H16C 0.9800 .
C42 H42A 0.9900 .
C42 H42B 0.9900 .
C44 H44A 0.9900 .
C44 H44B 0.9900 .
C37 C36 1.500(12) .
C37 H37A 0.9900 .
C37 H37B 0.9900 .
C36 H36A 0.9900 .
C36 H36B 0.9900 .
C14 H14A 0.9800 .
C14 H14B 0.9800 .
C14 H14C 0.9800 .
C62 H62A 0.9800 .
C62 H62B 0.9800 .
C62 H62C 0.9800 .
C18 H18A 0.9800 .
C18 H18B 0.9800 .
C18 H18C 0.9800 .
C13 H13A 0.9800 .
C13 H13B 0.9800 .
C13 H13C 0.9800 .
C40 H40A 0.9800 .
C40 H40B 0.9800 .
C40 H40C 0.9800 .
C75 C76 1.308(19) .
C75 C80 1.385(18) .
C75 H75 0.9500 .
C78 C79 1.31(2) .
C78 C77 1.41(2) .
C78 H78 0.9500 .
C80 C81 1.35(2) .
C80 C79 1.49(2) .
C79 H79 0.9500 .
C77 C76 1.30(2) .
C77 H77 0.9500 .
C76 H76 0.9500 .
C81 H81A 0.9800 .
C81 H81B 0.9800 .
C81 H81C 0.9800 .

loop_
_geom_torsion_atom_site_label_1
_geom_torsion_atom_site_label_2
_geom_torsion_atom_site_label_3
_geom_torsion_atom_site_label_4
_geom_torsion
N1 FE1 N2 C10 177.1(6)
O2 FE1 N2 C10 -2.8(5)
N3 FE1 N2 C10 87.3(5)
N4 FE1 N2 C10 -91.1(5)
N1 FE1 N2 C9 -1.0(4)
O2 FE1 N2 C9 179.1(4)
N3 FE1 N2 C9 -90.9(4)
N4 FE1 N2 C9 90.8(4)
N2 FE1 N1 C3 -175.4(5)
O1 FE1 N1 C3 4.6(5)
N3 FE1 N1 C3 -83.7(5)
N4 FE1 N1 C3 92.9(5)
N2 FE1 N1 C4 0.3(4)
O1 FE1 N1 C4 -179.7(4)
N3 FE1 N1 C4 91.9(5)
N4 FE1 N1 C4 -91.4(5)
C3 N1 C4 C5 -3.7(10)
FE1 N1 C4 C5 -179.5(6)
C3 N1 C4 C9 176.3(6)
FE1 N1 C4 C9 0.5(7)
C16 O4 C15 O3 -2.3(10)
C16 O4 C15 C2 179.0(6)
C9 N2 C10 C11 177.9(6)
FE1 N2 C10 C11 0.0(10)
C67 C63 C70 C69 0.5(10)
C64 C63 C70 C69 -177.1(6)
FE1 O1 C1 C2 -1.3(10)
FE1 O1 C1 C13 177.5(5)
C10 N2 C9 C8 1.6(10)
FE1 N2 C9 C8 179.7(6)
C10 N2 C9 C4 -176.6(6)
FE1 N2 C9 C4 1.6(7)
C5 C4 C9 C8 0.4(9)
N1 C4 C9 C8 -179.7(6)
C5 C4 C9 N2 178.7(6)
N1 C4 C9 N2 -1.3(8)
N1 C4 C5 C6 177.7(6)
C9 C4 C5 C6 -2.4(10)
C18 O6 C17 O5 -1.8(13)
C18 O6 C17 C11 177.7(8)
C6 O7 C19 C20 -160.7(6)
N2 C10 C11 C12 4.7(12)
N2 C10 C11 C17 -175.7(6)
O5 C17 C11 C10 -10.0(11)
O6 C17 C11 C10 170.6(7)
O5 C17 C11 C12 169.7(8)
O6 C17 C11 C12 -9.8(11)
C52 C51 C50 C49 -179.5(7)
N2 C9 C8 C7 -176.2(6)
C4 C9 C8 C7 1.9(10)
C68 N3 C69 C70 -1.2(9)
FE1 N3 C69 C70 -179.8(5)
C63 C70 C69 N3 -0.1(10)
FE1 O2 C12 C11 0.9(10)
FE1 O2 C12 C14 -177.5(5)
C10 C11 C12 O2 -5.1(12)
C17 C11 C12 O2 175.3(7)
C10 C11 C12 C14 173.1(8)
C17 C11 C12 C14 -6.5(12)
C51 C50 C49 C48 179.4(7)
C50 C51 C52 C53 -178.3(7)
C50 C49 C48 C47 178.8(7)
C19 O7 C6 C5 -110.3(8)
C19 O7 C6 C7 75.3(8)
C4 C5 C6 O7 -172.4(6)
C4 C5 C6 C7 2.1(11)
C41 O8 C7 C8 10.8(11)
C41 O8 C7 C6 -170.1(6)
C9 C8 C7 O8 176.9(7)
C9 C8 C7 C6 -2.2(10)
O7 C6 C7 O8 -4.5(10)
C5 C6 C7 O8 -179.0(6)
O7 C6 C7 C8 174.7(7)
C5 C6 C7 C8 0.2(10)
C4 N1 C3 C2 179.7(6)
FE1 N1 C3 C2 -4.9(10)
C29 C30 C31 C32 179.4(6)
N1 C3 C2 C1 0.8(12)
N1 C3 C2 C15 -178.5(6)
O1 C1 C2 C3 2.5(11)
C13 C1 C2 C3 -176.2(7)
O1 C1 C2 C15 -178.2(6)
C13 C1 C2 C15 3.1(11)
O3 C15 C2 C3 -168.4(7)
O4 C15 C2 C3 10.2(9)
O3 C15 C2 C1 12.3(12)
O4 C15 C2 C1 -169.1(6)
C27 C26 C25 C24 -179.3(6)
C23 C24 C25 C26 -179.6(6)
C69 N3 C68 C67 2.3(10)
FE1 N3 C68 C67 -179.2(5)
C74 C66 C71 C72 -0.4(11)
C65 C66 C71 C72 179.1(7)
C25 C24 C23 C22 -177.1(6)
C21 C22 C23 C24 -177.2(6)
C55 C54 C53 C52 179.7(7)
C51 C52 C53 C54 179.8(7)
O7 C19 C20 C21 -178.9(6)
C29 C28 C27 C26 178.7(7)
C25 C26 C27 C28 -179.9(6)
C55 C56 C57 C58 -179.0(7)
C64 C63 C67 C68 178.0(7)
C70 C63 C67 C68 0.4(10)
N3 C68 C67 C63 -2.0(11)
C71 C66 C74 C73 -0.3(11)
C65 C66 C74 C73 -179.8(7)
C30 C31 C32 C33 177.8(7)
C34 C33 C32 C31 178.0(7)
C49 C48 C47 C46 179.7(7)
C45 C46 C47 C48 -179.4(7)
C66 C71 C72 N4 0.2(11)
C73 N4 C72 C71 0.7(10)
FE1 N4 C72 C71 -178.4(5)
C60 C59 C58 C57 179.4(7)
C56 C57 C58 C59 179.1(7)
C47 C46 C45 C44 -179.5(7)
C53 C54 C55 C56 -179.7(7)
C57 C56 C55 C54 -179.1(7)
C31 C30 C29 C28 175.8(6)
C27 C28 C29 C30 -179.6(6)
C7 O8 C41 C42 -177.4(6)
C32 C33 C34 C35 180.0(7)
C36 C35 C34 C33 174.2(7)
C23 C22 C21 C20 -179.5(6)
C19 C20 C21 C22 76.4(8)
C58 C59 C60 C61 -179.1(7)
C62 C61 C60 C59 -178.8(7)
C37 C38 C39 C40 175.4(8)
C72 N4 C73 C74 -1.5(10)
FE1 N4 C73 C74 177.7(6)
C66 C74 C73 N4 1.3(12)
O8 C41 C42 C43 -55.2(9)
C44 C43 C42 C41 -173.9(7)
C46 C45 C44 C43 -63.4(10)
C42 C43 C44 C45 -167.8(7)
C39 C38 C37 C36 -175.4(7)
C34 C35 C36 C37 179.9(7)
C38 C37 C36 C35 176.5(7)
C76 C75 C80 C81 -177.7(15)
C76 C75 C80 C79 4.8(18)
C77 C78 C79 C80 0(3)
C81 C80 C79 C78 179.5(16)
C75 C80 C79 C78 -3(2)
C79 C78 C77 C76 0(3)
C78 C77 C76 C75 2(3)
C80 C75 C76 C77 -4(2)
